data_7028889
loop_
_publ_author_name
'Najafabadi, Bahareh Khalili'
'Corrigan, John F.'

_publ_section_title
;
 N-heterocyclic carbenes as effective ligands for the preparation of
 stabilized copper- and silver-t-butylthiolate clusters.
;
_journal_issue 5
_journal_name_full 'Dalton transactions (Cambridge, England : 2003)'
_journal_page_first 2104
_journal_page_last 2111
_journal_paper_doi 10.1039/c3dt52558a
_journal_volume 43
_journal_year 2014
_chemical_formula_moiety 'C41.60 H70.80 Ag4 N4 S4, C42 H72 Ag4 N4 S4, 2(C7 H8), 0.4(C H3)'
_chemical_formula_sum 'C98 H160 Ag8 N8 S8'
_chemical_formula_weight 2569.77
_chemical_name_systematic
;
 ?
;
_space_group_crystal_system triclinic
_space_group_IT_number 2
_space_group_name_Hall '-P 1'
_space_group_name_H-M_alt 'P -1'
_symmetry_space_group_name_Hall '-P 1'
_symmetry_space_group_name_H-M 'P -1'
_atom_sites_solution_hydrogens geom
_audit_creation_method SHELXL-2013
_cell_angle_alpha 78.597(13)
_cell_angle_beta 78.069(9)
_cell_angle_gamma 80.553(12)
_cell_formula_units_Z 1
_cell_length_a 9.990(3)
_cell_length_b 12.648(4)
_cell_length_c 23.429(9)
_cell_measurement_reflns_used 9986
_cell_measurement_temperature 111(2)
_cell_measurement_theta_max 26.74
_cell_measurement_theta_min 2.43
_cell_volume 2815.7(16)
_computing_cell_refinement SAINT
_computing_data_collection APEX2
_computing_data_reduction SAINT
_computing_molecular_graphics Mercury
_computing_publication_material cif2tables.py
_computing_structure_refinement SHELXL-2013
_computing_structure_solution XS
_diffrn_ambient_temperature 111(2)
_diffrn_measured_fraction_theta_full 0.999
_diffrn_measured_fraction_theta_max 0.993
_diffrn_measurement_device_type 'Bruker APEX-II CCD'
_diffrn_measurement_method '\f and \w scans'
_diffrn_radiation_type MoK\a
_diffrn_radiation_wavelength 0.71073
_diffrn_reflns_av_R_equivalents 0.0362
_diffrn_reflns_av_unetI/netI 0.0519
_diffrn_reflns_Laue_measured_fraction_full 0.999
_diffrn_reflns_Laue_measured_fraction_max 0.993
_diffrn_reflns_limit_h_max 11
_diffrn_reflns_limit_h_min -13
_diffrn_reflns_limit_k_max 16
_diffrn_reflns_limit_k_min -16
_diffrn_reflns_limit_l_max 29
_diffrn_reflns_limit_l_min -31
_diffrn_reflns_number 52327
_diffrn_reflns_point_group_measured_fraction_full 0.999
_diffrn_reflns_point_group_measured_fraction_max 0.993
_diffrn_reflns_theta_full 25.242
_diffrn_reflns_theta_max 28.287
_diffrn_reflns_theta_min 1.656
_diffrn_source 'sealed tube'
_exptl_absorpt_coefficient_mu 1.553
_exptl_absorpt_correction_T_max 0.7457
_exptl_absorpt_correction_T_min 0.6816
_exptl_absorpt_correction_type multi-scan
_exptl_absorpt_process_details SADABS
_exptl_crystal_colour colourless
_exptl_crystal_density_diffrn 1.516
_exptl_crystal_description prism
_exptl_crystal_F_000 1308
_exptl_crystal_size_max 0.138
_exptl_crystal_size_mid 0.083
_exptl_crystal_size_min 0.076
_refine_diff_density_max 1.728
_refine_diff_density_min -1.243
_refine_diff_density_rms 0.121
_refine_ls_extinction_method none
_refine_ls_goodness_of_fit_ref 1.051
_refine_ls_hydrogen_treatment constr
_refine_ls_matrix_type full
_refine_ls_number_parameters 616
_refine_ls_number_reflns 13901
_refine_ls_number_restraints 0
_refine_ls_restrained_S_all 1.051
_refine_ls_R_factor_all 0.0778
_refine_ls_R_factor_gt 0.0464
_refine_ls_shift/su_max 0.002
_refine_ls_shift/su_mean 0.000
_refine_ls_structure_factor_coef Fsqd
_refine_ls_weighting_details 'w=1/[\s^2^(Fo^2^)+(0.0537P)^2^+3.5701P] where P=(Fo^2^+2Fc^2^)/3'
_refine_ls_weighting_scheme calc
_refine_ls_wR_factor_gt 0.1068
_refine_ls_wR_factor_ref 0.1234
_reflns_Friedel_coverage 0.000
_reflns_number_gt 9692
_reflns_number_total 13901
_reflns_threshold_expression 'I > 2\s(I)'
_cod_data_source_file c3dt52558a.txt
_cod_data_source_block 5
_cod_original_cell_volume 2815.7(17)
_cod_database_code 7028889
_shelx_space_group_comment
;
The symmetry employed for this shelxl refinement is uniquely defined
by the following loop, which should always be used as a source of
symmetry information in preference to the above space-group names.
They are only intended as comments.
;
_shelx_estimated_absorpt_t_min 0.814
_shelx_estimated_absorpt_t_max 0.891
_shelxl_version_number 2013-3

loop_
_space_group_symop_operation_xyz
'x, y, z'
'-x, -y, -z'

loop_
_atom_site_label
_atom_site_type_symbol
_atom_site_fract_x
_atom_site_fract_y
_atom_site_fract_z
_atom_site_U_iso_or_equiv
_atom_site_adp_type
_atom_site_occupancy
_atom_site_site_symmetry_order
_atom_site_calc_flag
_atom_site_refinement_flags_posn
_atom_site_refinement_flags_adp
_atom_site_refinement_flags_occupancy
_atom_site_disorder_assembly
_atom_site_disorder_group
Ag1 Ag 0.49940(4) 1.19762(3) -0.08030(2) 0.04644(11) Uani 1 1 d . . . . .
Ag2 Ag 0.55722(5) 0.91826(4) -0.04687(2) 0.03999(12) Uani 0.8 1 d . . P A 1
Ag2A Ag 0.6412(2) 0.91596(15) -0.07227(10) 0.0433(5) Uani 0.2 1 d . . P B 2
S1 S 0.40576(14) 1.03870(11) -0.10276(7) 0.0382(3) Uani 0.8 1 d . . P A 1
S1A S 0.5912(6) 1.0613(5) -0.1483(3) 0.0436(15) Uani 0.2 1 d . . P B 2
C1 C 0.4684(6) 1.0247(4) -0.1791(2) 0.0518(13) Uani 1 1 d . . . . .
C2 C 0.3985(6) 1.1215(5) -0.2169(3) 0.0697(18) Uani 1 1 d . . . . .
H2A H 0.4370 1.1203 -0.2588 0.105 Uiso 1 1 calc R U . . .
H2B H 0.4142 1.1891 -0.2064 0.105 Uiso 1 1 calc R U . . .
H2C H 0.2991 1.1174 -0.2099 0.105 Uiso 1 1 calc R U . . .
C3 C 0.4450(8) 0.9182(6) -0.1917(4) 0.091(2) Uani 1 1 d . . . . .
H3A H 0.3457 0.9150 -0.1860 0.137 Uiso 1 1 calc R U . . .
H3B H 0.4866 0.8585 -0.1647 0.137 Uiso 1 1 calc R U . . .
H3C H 0.4874 0.9115 -0.2327 0.137 Uiso 1 1 calc R U . . .
C4 C 0.6326(6) 1.0234(6) -0.1958(3) 0.0510(16) Uani 0.8 1 d . . P A 1
H4A H 0.6769 0.9639 -0.1695 0.077 Uiso 0.8 1 calc R U P A 1
H4B H 0.6568 1.0928 -0.1911 0.077 Uiso 0.8 1 calc R U P A 1
H4C H 0.6645 1.0125 -0.2369 0.077 Uiso 0.8 1 calc R U P A 1
C4A C 0.326(3) 1.000(2) -0.1161(11) 0.052(7) Uani 0.2 1 d . . P A 2
H4A1 H 0.2445 0.9902 -0.1307 0.078 Uiso 0.2 1 calc R U P A 2
H4A2 H 0.3046 1.0619 -0.0951 0.078 Uiso 0.2 1 calc R U P A 2
H4A3 H 0.3539 0.9339 -0.0891 0.078 Uiso 0.2 1 calc R U P A 2
S2 S 0.28910(13) 1.22096(11) -0.00090(7) 0.0529(4) Uani 1 1 d . . . . .
C5 C 0.2849(7) 1.3422(5) 0.0314(3) 0.0624(15) Uani 1 1 d . . . . .
C6 C 0.4270(11) 1.3589(6) 0.0357(4) 0.124(3) Uani 1 1 d . . . . .
H6A H 0.4671 1.2964 0.0616 0.187 Uiso 1 1 calc R U . . .
H6B H 0.4223 1.4251 0.0522 0.187 Uiso 1 1 calc R U . . .
H6C H 0.4847 1.3661 -0.0038 0.187 Uiso 1 1 calc R U . . .
C7 C 0.2283(15) 1.4356(7) -0.0068(6) 0.205(7) Uani 1 1 d . . . . .
H7A H 0.2866 1.4423 -0.0462 0.307 Uiso 1 1 calc R U . . .
H7B H 0.2253 1.5014 0.0098 0.307 Uiso 1 1 calc R U . . .
H7C H 0.1348 1.4265 -0.0100 0.307 Uiso 1 1 calc R U . . .
C8 C 0.2122(16) 1.3185(11) 0.0937(5) 0.237(8) Uani 1 1 d . . . . .
H8A H 0.2612 1.2536 0.1145 0.356 Uiso 1 1 calc R U . . .
H8B H 0.1178 1.3057 0.0943 0.356 Uiso 1 1 calc R U . . .
H8C H 0.2097 1.3806 0.1133 0.356 Uiso 1 1 calc R U . . .
C9 C 0.6753(5) 1.2825(4) -0.1064(2) 0.0419(11) Uani 1 1 d . . . . .
N1 N 0.7933(4) 1.2523(3) -0.08344(17) 0.0360(8) Uani 1 1 d . . . . .
C10 C 0.8931(5) 1.3196(4) -0.1119(2) 0.0390(11) Uani 1 1 d . . . . .
C11 C 1.0293(5) 1.3189(4) -0.1066(2) 0.0468(12) Uani 1 1 d . . . . .
H11 H 1.0711 1.2656 -0.0787 0.056 Uiso 1 1 calc R U . . .
C12 C 1.1018(6) 1.3976(4) -0.1432(3) 0.0583(15) Uani 1 1 d . . . . .
H12 H 1.1944 1.4001 -0.1399 0.070 Uiso 1 1 calc R U . . .
C13 C 1.0403(8) 1.4740(5) -0.1851(3) 0.0695(19) Uani 1 1 d . . . . .
H13 H 1.0930 1.5268 -0.2102 0.083 Uiso 1 1 calc R U . . .
C14 C 0.9065(7) 1.4751(4) -0.1910(2) 0.0611(17) Uani 1 1 d . . . . .
H14 H 0.8655 1.5279 -0.2193 0.073 Uiso 1 1 calc R U . . .
C15 C 0.8335(6) 1.3961(4) -0.1539(2) 0.0449(12) Uani 1 1 d . . . . .
C16 C 0.8084(5) 1.1578(4) -0.0359(2) 0.0415(11) Uani 1 1 d . . . . .
H16 H 0.7151 1.1333 -0.0222 0.050 Uiso 1 1 calc R U . . .
C17 C 0.9025(5) 1.0641(4) -0.0602(2) 0.0493(13) Uani 1 1 d . . . . .
H17A H 0.8686 1.0480 -0.0935 0.074 Uiso 1 1 calc R U . . .
H17B H 0.9038 0.9997 -0.0290 0.074 Uiso 1 1 calc R U . . .
H17C H 0.9962 1.0838 -0.0737 0.074 Uiso 1 1 calc R U . . .
C18 C 0.8468(5) 1.1889(4) 0.0174(2) 0.0533(13) Uani 1 1 d . . . . .
H18A H 0.9434 1.2024 0.0081 0.080 Uiso 1 1 calc R U . . .
H18B H 0.8344 1.1295 0.0511 0.080 Uiso 1 1 calc R U . . .
H18C H 0.7874 1.2549 0.0273 0.080 Uiso 1 1 calc R U . . .
N2A N 0.7001(4) 1.3716(3) -0.14891(18) 0.0483(11) Uani 0.54(2) 1 d . . P C 1
C19A C 0.5839(19) 1.4130(14) -0.1858(7) 0.048(4) Uani 0.54(2) 1 d . . P C 1
H19A H 0.5412 1.3445 -0.1696 0.058 Uiso 0.54(2) 1 calc R U P C 1
C20A C 0.4804(14) 1.4663(19) -0.1634(6) 0.082(7) Uani 0.54(2) 1 d . . P C 1
H20A H 0.4247 1.5001 -0.1937 0.123 Uiso 0.54(2) 1 calc R U P C 1
H20B H 0.5067 1.5230 -0.1464 0.123 Uiso 0.54(2) 1 calc R U P C 1
H20C H 0.4264 1.4186 -0.1321 0.123 Uiso 0.54(2) 1 calc R U P C 1
C21A C 0.6373(6) 1.3752(4) -0.2442(2) 0.0514(13) Uani 0.54(2) 1 d . . P C 1
H21A H 0.5852 1.4185 -0.2739 0.077 Uiso 0.54(2) 1 calc R U P C 1
H21B H 0.6264 1.2983 -0.2400 0.077 Uiso 0.54(2) 1 calc R U P C 1
H21C H 0.7352 1.3843 -0.2568 0.077 Uiso 0.54(2) 1 calc R U P C 1
N2B N 0.7001(4) 1.3716(3) -0.14891(18) 0.0483(11) Uani 0.46(2) 1 d . . P C 2
C19B C 0.6331(18) 1.4423(15) -0.1946(7) 0.042(4) Uani 0.46(2) 1 d . . P C 2
H19B H 0.7100 1.4860 -0.2143 0.050 Uiso 0.46(2) 1 calc R U P C 2
C20B C 0.5330(18) 1.5246(14) -0.1823(9) 0.065(5) Uani 0.46(2) 1 d . . P C 2
H20D H 0.5142 1.5254 -0.1396 0.097 Uiso 0.46(2) 1 calc R U P C 2
H20E H 0.4489 1.5142 -0.1947 0.097 Uiso 0.46(2) 1 calc R U P C 2
H20F H 0.5633 1.5938 -0.2036 0.097 Uiso 0.46(2) 1 calc R U P C 2
C21B C 0.6373(6) 1.3752(4) -0.2442(2) 0.0514(13) Uani 0.46(2) 1 d . . P C 2
H21D H 0.5429 1.3684 -0.2474 0.077 Uiso 0.46(2) 1 calc R U P C 2
H21E H 0.6877 1.3027 -0.2345 0.077 Uiso 0.46(2) 1 calc R U P C 2
H21F H 0.6839 1.4125 -0.2821 0.077 Uiso 0.46(2) 1 calc R U P C 2
Ag3 Ag 0.37096(3) 1.54236(3) 0.45807(2) 0.03101(9) Uani 1 1 d . . . . .
Ag4 Ag 0.46342(3) 1.28094(3) 0.52319(2) 0.03239(9) Uani 1 1 d . . . . .
S3 S 0.42458(10) 1.37457(9) 0.42245(5) 0.0317(2) Uani 1 1 d . . . . .
C22 C 0.2527(4) 1.3468(3) 0.4140(2) 0.0333(10) Uani 1 1 d . . . . .
C23 C 0.1403(4) 1.3815(4) 0.4633(2) 0.0416(11) Uani 1 1 d . . . . .
H23A H 0.0522 1.3623 0.4590 0.062 Uiso 1 1 calc R U . . .
H23B H 0.1327 1.4604 0.4613 0.062 Uiso 1 1 calc R U . . .
H23C H 0.1631 1.3444 0.5016 0.062 Uiso 1 1 calc R U . . .
C24 C 0.2610(5) 1.2252(4) 0.4152(3) 0.0504(13) Uani 1 1 d . . . . .
H24A H 0.1709 1.2080 0.4121 0.076 Uiso 1 1 calc R U . . .
H24B H 0.2872 1.1854 0.4524 0.076 Uiso 1 1 calc R U . . .
H24C H 0.3302 1.2040 0.3818 0.076 Uiso 1 1 calc R U . . .
C25 C 0.2245(5) 1.4082(4) 0.3542(2) 0.0422(11) Uani 1 1 d . . . . .
H25A H 0.3010 1.3879 0.3230 0.063 Uiso 1 1 calc R U . . .
H25B H 0.2158 1.4866 0.3539 0.063 Uiso 1 1 calc R U . . .
H25C H 0.1387 1.3898 0.3469 0.063 Uiso 1 1 calc R U . . .
S4 S 0.71634(10) 1.28402(9) 0.51524(5) 0.0321(2) Uani 1 1 d . . . . .
C26 C 0.7758(4) 1.2051(4) 0.5833(2) 0.0339(10) Uani 1 1 d . . . . .
C27 C 0.6620(5) 1.2084(5) 0.6384(2) 0.0605(15) Uani 1 1 d . . . . .
H27A H 0.6964 1.1640 0.6729 0.091 Uiso 1 1 calc R U . . .
H27B H 0.5817 1.1796 0.6323 0.091 Uiso 1 1 calc R U . . .
H27C H 0.6353 1.2837 0.6451 0.091 Uiso 1 1 calc R U . . .
C28 C 0.8963(6) 1.2510(5) 0.5938(3) 0.0644(17) Uani 1 1 d . . . . .
H28A H 0.9252 1.2107 0.6304 0.097 Uiso 1 1 calc R U . . .
H28B H 0.8693 1.3279 0.5973 0.097 Uiso 1 1 calc R U . . .
H28C H 0.9729 1.2445 0.5605 0.097 Uiso 1 1 calc R U . . .
C29 C 0.8145(7) 1.0867(5) 0.5757(3) 0.0700(18) Uani 1 1 d . . . . .
H29A H 0.8863 1.0814 0.5405 0.105 Uiso 1 1 calc R U . . .
H29B H 0.7329 1.0578 0.5710 0.105 Uiso 1 1 calc R U . . .
H29C H 0.8491 1.0445 0.6107 0.105 Uiso 1 1 calc R U . . .
C30 C 0.3159(4) 1.2207(3) 0.59828(19) 0.0300(9) Uani 1 1 d . . . . .
N3 N 0.2419(3) 1.2825(3) 0.63785(15) 0.0282(8) Uani 1 1 d . . . . .
C31 C 0.1553(4) 1.2215(3) 0.68268(18) 0.0260(9) Uani 1 1 d . . . . .
C32 C 0.0610(4) 1.2466(3) 0.7316(2) 0.0322(10) Uani 1 1 d . . . . .
H32 H 0.0452 1.3178 0.7410 0.039 Uiso 1 1 calc R U . . .
C33 C -0.0094(4) 1.1648(4) 0.7665(2) 0.0378(10) Uani 1 1 d . . . . .
H33 H -0.0757 1.1803 0.8001 0.045 Uiso 1 1 calc R U . . .
C34 C 0.0148(5) 1.0598(4) 0.7532(2) 0.0414(11) Uani 1 1 d . . . . .
H34 H -0.0349 1.0050 0.7783 0.050 Uiso 1 1 calc R U . . .
C35 C 0.1087(4) 1.0338(3) 0.7050(2) 0.0335(10) Uani 1 1 d . . . . .
H35 H 0.1256 0.9622 0.6961 0.040 Uiso 1 1 calc R U . . .
C36 C 0.1782(4) 1.1166(3) 0.66953(19) 0.0275(9) Uani 1 1 d . . . . .
N4 N 0.2767(3) 1.1206(3) 0.61750(16) 0.0298(8) Uani 1 1 d . . . . .
C37 C 0.2594(4) 1.3974(3) 0.6335(2) 0.0354(10) Uani 1 1 d . . . . .
H37 H 0.3287 1.4157 0.5968 0.042 Uiso 1 1 calc R U . . .
C38 C 0.3210(4) 1.4131(3) 0.6846(2) 0.0348(10) Uani 1 1 d . . . . .
H38A H 0.2555 1.3976 0.7217 0.052 Uiso 1 1 calc R U . . .
H38B H 0.3405 1.4883 0.6787 0.052 Uiso 1 1 calc R U . . .
H38C H 0.4069 1.3634 0.6866 0.052 Uiso 1 1 calc R U . . .
C39 C 0.1289(5) 1.4707(4) 0.6251(2) 0.0467(12) Uani 1 1 d . . . . .
H39A H 0.0920 1.4518 0.5933 0.070 Uiso 1 1 calc R U . . .
H39B H 0.1480 1.5464 0.6145 0.070 Uiso 1 1 calc R U . . .
H39C H 0.0612 1.4620 0.6620 0.070 Uiso 1 1 calc R U . . .
C40 C 0.3355(5) 1.0281(4) 0.5860(3) 0.0514(14) Uani 1 1 d . . . . .
H40 H 0.4003 1.0587 0.5503 0.062 Uiso 1 1 calc R U . . .
C41 C 0.4219(6) 0.9472(5) 0.6215(3) 0.0742(19) Uani 1 1 d . . . . .
H41A H 0.4997 0.9800 0.6270 0.111 Uiso 1 1 calc R U . . .
H41B H 0.4570 0.8851 0.6010 0.111 Uiso 1 1 calc R U . . .
H41C H 0.3669 0.9224 0.6602 0.111 Uiso 1 1 calc R U . . .
C42 C 0.2225(6) 0.9914(4) 0.5622(2) 0.0544(14) Uani 1 1 d . . . . .
H42A H 0.1542 0.9617 0.5953 0.082 Uiso 1 1 calc R U . . .
H42B H 0.2636 0.9351 0.5381 0.082 Uiso 1 1 calc R U . . .
H42C H 0.1775 1.0536 0.5378 0.082 Uiso 1 1 calc R U . . .
C1S C 0.1326(16) 0.7474(6) 0.7722(3) 0.119(5) Uani 1 1 d . . . . .
C2S C 0.2556(8) 0.7202(4) 0.7218(4) 0.077(2) Uani 1 1 d . . . . .
H2S H 0.3485 0.7013 0.7275 0.092 Uiso 1 1 calc R U . . .
C3S C 0.2163(5) 0.7263(4) 0.6695(3) 0.0538(14) Uani 1 1 d . . . . .
H3S H 0.2835 0.7115 0.6359 0.065 Uiso 1 1 calc R U . . .
C4S C 0.0831(6) 0.7532(4) 0.6643(3) 0.0615(16) Uani 1 1 d . . . . .
H4S H 0.0611 0.7563 0.6264 0.074 Uiso 1 1 calc R U . . .
C5S C -0.0201(9) 0.7757(6) 0.7074(4) 0.089(2) Uani 1 1 d . . . . .
H5S H -0.1121 0.7947 0.7005 0.106 Uiso 1 1 calc R U . . .
C6S C 0.0072(8) 0.7714(5) 0.7561(5) 0.080(2) Uani 1 1 d . . . . .
H6S H -0.0688 0.7865 0.7865 0.096 Uiso 1 1 calc R U . . .
C7S C 0.1739(16) 0.7390(9) 0.8219(9) 0.245(9) Uani 1 1 d . . . . .
H7S1 H 0.2744 0.7203 0.8160 0.367 Uiso 1 1 calc R U . . .
H7S2 H 0.1304 0.6819 0.8510 0.367 Uiso 1 1 calc R U . . .
H7S3 H 0.1483 0.8084 0.8364 0.367 Uiso 1 1 calc R U . . .

loop_
_atom_site_aniso_label
_atom_site_aniso_U_11
_atom_site_aniso_U_22
_atom_site_aniso_U_33
_atom_site_aniso_U_23
_atom_site_aniso_U_13
_atom_site_aniso_U_12
Ag1 0.0450(2) 0.0436(2) 0.0553(3) -0.01288(19) -0.02467(18) 0.00659(16)
Ag2 0.0366(3) 0.0335(2) 0.0497(3) 0.0035(2) -0.0118(2) -0.01164(19)
Ag2A 0.0415(11) 0.0346(10) 0.0584(14) -0.0012(9) -0.0227(10) -0.0091(8)
S1 0.0399(7) 0.0327(7) 0.0445(9) -0.0030(7) -0.0120(6) -0.0104(6)
S1A 0.030(3) 0.039(3) 0.061(5) 0.000(3) -0.011(3) -0.006(2)
C1 0.072(3) 0.046(3) 0.046(3) 0.003(2) -0.029(3) -0.022(3)
C2 0.063(4) 0.089(5) 0.059(4) 0.021(3) -0.037(3) -0.022(3)
C3 0.110(6) 0.084(5) 0.101(6) -0.048(5) -0.036(5) -0.014(4)
C4 0.048(4) 0.058(4) 0.042(4) 0.000(3) -0.009(3) -0.003(3)
C4A 0.056(15) 0.056(16) 0.046(16) 0.017(13) -0.014(12) -0.036(13)
S2 0.0405(6) 0.0423(7) 0.0740(10) 0.0054(7) -0.0192(6) -0.0075(5)
C5 0.079(4) 0.058(4) 0.043(4) -0.008(3) 0.001(3) -0.004(3)
C6 0.183(10) 0.078(6) 0.137(8) -0.054(6) -0.048(7) -0.021(6)
C7 0.377(19) 0.055(5) 0.214(13) -0.059(7) -0.182(13) 0.088(8)
C8 0.324(19) 0.202(13) 0.128(10) -0.065(10) 0.142(12) -0.054(12)
C9 0.042(2) 0.047(3) 0.037(3) -0.013(2) -0.016(2) 0.013(2)
N1 0.0364(19) 0.033(2) 0.036(2) -0.0004(17) -0.0106(16) 0.0015(15)
C10 0.049(3) 0.031(2) 0.037(3) -0.010(2) -0.010(2) 0.004(2)
C11 0.054(3) 0.042(3) 0.046(3) -0.012(2) -0.007(2) -0.007(2)
C12 0.070(4) 0.043(3) 0.064(4) -0.023(3) 0.004(3) -0.017(3)
C13 0.108(5) 0.034(3) 0.061(4) -0.029(3) 0.028(4) -0.024(3)
C14 0.110(5) 0.024(3) 0.035(3) -0.003(2) 0.007(3) 0.003(3)
C15 0.071(3) 0.028(2) 0.032(3) -0.010(2) -0.008(2) 0.009(2)
C16 0.040(2) 0.045(3) 0.033(3) 0.011(2) -0.010(2) -0.004(2)
C17 0.060(3) 0.034(3) 0.051(3) 0.003(2) -0.018(3) 0.002(2)
C18 0.056(3) 0.057(3) 0.043(3) -0.002(3) -0.016(2) 0.002(3)
N2A 0.065(3) 0.044(2) 0.031(2) -0.007(2) -0.019(2) 0.021(2)
C19A 0.042(9) 0.048(8) 0.054(9) 0.003(6) -0.025(7) 0.005(6)
C20A 0.044(7) 0.111(15) 0.058(9) 0.030(8) -0.009(6) 0.029(8)
C21A 0.066(3) 0.048(3) 0.048(3) 0.000(3) -0.025(3) -0.018(2)
N2B 0.065(3) 0.044(2) 0.031(2) -0.007(2) -0.019(2) 0.021(2)
C19B 0.031(8) 0.046(9) 0.043(8) 0.007(6) -0.007(6) -0.010(6)
C20B 0.060(9) 0.048(9) 0.073(13) 0.002(8) -0.015(8) 0.018(7)
C21B 0.066(3) 0.048(3) 0.048(3) 0.000(3) -0.025(3) -0.018(2)
Ag3 0.02426(15) 0.03620(19) 0.0342(2) -0.00617(15) -0.00652(13) -0.00685(12)
Ag4 0.02549(16) 0.03835(19) 0.0367(2) -0.00915(15) -0.01085(13) -0.00372(13)
S3 0.0228(5) 0.0364(6) 0.0348(6) -0.0045(5) -0.0042(4) -0.0035(4)
C22 0.032(2) 0.034(2) 0.036(3) 0.001(2) -0.0157(18) -0.0092(18)
C23 0.026(2) 0.057(3) 0.042(3) 0.003(2) -0.0119(19) -0.010(2)
C24 0.056(3) 0.031(3) 0.071(4) -0.001(2) -0.036(3) -0.004(2)
C25 0.049(3) 0.041(3) 0.039(3) -0.002(2) -0.019(2) -0.004(2)
S4 0.0248(5) 0.0419(6) 0.0328(6) -0.0109(5) -0.0083(4) -0.0036(4)
C26 0.029(2) 0.036(2) 0.041(3) -0.010(2) -0.0149(18) -0.0020(17)
C27 0.044(3) 0.092(4) 0.041(3) 0.002(3) -0.016(2) -0.001(3)
C28 0.061(3) 0.076(4) 0.067(4) 0.010(3) -0.039(3) -0.034(3)
C29 0.098(5) 0.050(4) 0.073(4) -0.014(3) -0.046(4) 0.004(3)
C30 0.0239(19) 0.034(2) 0.036(3) -0.009(2) -0.0136(17) 0.0006(16)
N3 0.0301(17) 0.0228(17) 0.035(2) -0.0039(16) -0.0148(15) -0.0041(13)
C31 0.0255(18) 0.022(2) 0.034(2) -0.0081(18) -0.0123(17) -0.0007(15)
C32 0.035(2) 0.025(2) 0.041(3) -0.013(2) -0.0124(19) 0.0013(17)
C33 0.037(2) 0.040(3) 0.037(3) -0.013(2) -0.0034(19) -0.0037(19)
C34 0.044(3) 0.033(2) 0.051(3) -0.007(2) -0.008(2) -0.014(2)
C35 0.033(2) 0.023(2) 0.048(3) -0.013(2) -0.011(2) -0.0018(16)
C36 0.0253(19) 0.027(2) 0.035(3) -0.0115(19) -0.0130(17) -0.0004(15)
N4 0.0270(16) 0.0282(19) 0.038(2) -0.0130(16) -0.0121(15) 0.0015(14)
C37 0.041(2) 0.026(2) 0.042(3) -0.006(2) -0.014(2) -0.0063(18)
C38 0.032(2) 0.034(2) 0.044(3) -0.010(2) -0.0108(19) -0.0093(18)
C39 0.052(3) 0.029(2) 0.065(4) -0.010(2) -0.024(3) -0.002(2)
C40 0.053(3) 0.050(3) 0.057(4) -0.032(3) -0.020(3) 0.020(2)
C41 0.058(3) 0.049(4) 0.113(6) -0.019(4) -0.016(4) 0.007(3)
C42 0.083(4) 0.039(3) 0.051(3) -0.018(3) -0.025(3) -0.008(3)
C1S 0.294(15) 0.046(4) 0.050(5) 0.029(3) -0.091(7) -0.090(7)
C2S 0.098(5) 0.032(3) 0.105(6) 0.011(3) -0.037(5) -0.026(3)
C3S 0.054(3) 0.026(3) 0.082(5) -0.012(3) -0.007(3) -0.009(2)
C4S 0.057(3) 0.035(3) 0.096(5) -0.022(3) -0.006(3) -0.012(2)
C5S 0.115(7) 0.052(4) 0.106(7) -0.015(5) -0.012(6) -0.038(4)
C6S 0.082(5) 0.042(4) 0.109(7) -0.018(4) 0.018(5) -0.027(3)
C7S 0.260(16) 0.087(8) 0.43(3) 0.013(12) -0.173(19) -0.087(9)

loop_
_atom_type_symbol
_atom_type_description
_atom_type_scat_dispersion_real
_atom_type_scat_dispersion_imag
_atom_type_scat_source
C C 0.0033 0.0016 'International Tables Vol C Tables 4.2.6.8 and 6.1.1.4'
H H 0.0000 0.0000 'International Tables Vol C Tables 4.2.6.8 and 6.1.1.4'
N N 0.0061 0.0033 'International Tables Vol C Tables 4.2.6.8 and 6.1.1.4'
S S 0.1246 0.1234 'International Tables Vol C Tables 4.2.6.8 and 6.1.1.4'
Ag Ag -0.8971 1.1015 'International Tables Vol C Tables 4.2.6.8 and 6.1.1.4'

loop_
_geom_angle_atom_site_label_1
_geom_angle_atom_site_label_2
_geom_angle_atom_site_label_3
_geom_angle
_geom_angle_site_symmetry_1
_geom_angle_site_symmetry_3
C9 Ag1 S1A 94.55(18) . .
C9 Ag1 S2 130.66(13) . .
S1A Ag1 S2 134.52(13) . .
C9 Ag1 S1 140.52(13) . .
S2 Ag1 S1 88.75(5) . .
C9 Ag1 Ag2 117.20(13) . 2_675
S2 Ag1 Ag2 50.15(4) . 2_675
S1 Ag1 Ag2 84.23(4) . 2_675
S1 Ag2 S2 172.14(6) . 2_675
S1 Ag2 Ag1 129.44(5) . 2_675
S2 Ag2 Ag1 53.81(4) 2_675 2_675
S1 Ag2 Ag2 82.82(5) . 2_675
S2 Ag2 Ag2 104.70(5) 2_675 2_675
Ag1 Ag2 Ag2 66.71(3) 2_675 2_675
S2 Ag2A S1A 174.47(16) 2_675 .
C1 S1 Ag2 106.67(19) . .
C1 S1 Ag1 109.69(16) . .
Ag2 S1 Ag1 89.16(5) . .
C1 S1A Ag2A 106.4(3) . .
C1 S1A Ag1 114.1(3) . .
Ag2A S1A Ag1 95.0(3) . .
C3 C1 C2 112.3(5) . .
C3 C1 C4 104.0(5) . .
C2 C1 C4 109.8(4) . .
C3 C1 S1A 132.8(5) . .
C2 C1 S1A 111.9(4) . .
C3 C1 S1 112.3(4) . .
C2 C1 S1 107.4(4) . .
C4 C1 S1 111.1(4) . .
C3 C1 C4A 84.0(9) . .
C2 C1 C4A 100.1(9) . .
S1A C1 C4A 103.6(9) . .
C1 C2 H2A 109.5 . .
C1 C2 H2B 109.5 . .
H2A C2 H2B 109.5 . .
C1 C2 H2C 109.5 . .
H2A C2 H2C 109.5 . .
H2B C2 H2C 109.5 . .
C1 C3 H3A 109.5 . .
C1 C3 H3B 109.5 . .
H3A C3 H3B 109.5 . .
C1 C3 H3C 109.5 . .
H3A C3 H3C 109.5 . .
H3B C3 H3C 109.5 . .
C1 C4 H4A 109.5 . .
C1 C4 H4B 109.5 . .
H4A C4 H4B 109.5 . .
C1 C4 H4C 109.5 . .
H4A C4 H4C 109.5 . .
H4B C4 H4C 109.5 . .
C1 C4A H4A1 109.5 . .
C1 C4A H4A2 109.5 . .
H4A1 C4A H4A2 109.5 . .
C1 C4A H4A3 109.5 . .
H4A1 C4A H4A3 109.5 . .
H4A2 C4A H4A3 109.5 . .
C5 S2 Ag2A 101.5(2) . 2_675
C5 S2 Ag2 106.1(2) . 2_675
C5 S2 Ag1 111.4(2) . .
Ag2A S2 Ag1 98.21(8) 2_675 .
Ag2 S2 Ag1 76.04(5) 2_675 .
C7 C5 C8 117.9(9) . .
C7 C5 C6 108.2(8) . .
C8 C5 C6 104.9(9) . .
C7 C5 S2 108.4(5) . .
C8 C5 S2 106.4(6) . .
C6 C5 S2 111.0(5) . .
C5 C6 H6A 109.5 . .
C5 C6 H6B 109.5 . .
H6A C6 H6B 109.5 . .
C5 C6 H6C 109.5 . .
H6A C6 H6C 109.5 . .
H6B C6 H6C 109.5 . .
C5 C7 H7A 109.5 . .
C5 C7 H7B 109.5 . .
H7A C7 H7B 109.5 . .
C5 C7 H7C 109.5 . .
H7A C7 H7C 109.5 . .
H7B C7 H7C 109.5 . .
C5 C8 H8A 109.5 . .
C5 C8 H8B 109.5 . .
H8A C8 H8B 109.5 . .
C5 C8 H8C 109.5 . .
H8A C8 H8C 109.5 . .
H8B C8 H8C 109.5 . .
N1 C9 N2A 105.4(4) . .
N1 C9 Ag1 124.3(4) . .
N2A C9 Ag1 130.3(3) . .
C9 N1 C10 111.0(4) . .
C9 N1 C16 122.2(4) . .
C10 N1 C16 126.7(4) . .
C11 C10 C15 120.8(5) . .
C11 C10 N1 132.8(4) . .
C15 C10 N1 106.4(4) . .
C12 C11 C10 117.9(5) . .
C12 C11 H11 121.0 . .
C10 C11 H11 121.0 . .
C11 C12 C13 120.5(6) . .
C11 C12 H12 119.7 . .
C13 C12 H12 119.7 . .
C14 C13 C12 122.1(5) . .
C14 C13 H13 119.0 . .
C12 C13 H13 119.0 . .
C13 C14 C15 117.3(6) . .
C13 C14 H14 121.4 . .
C15 C14 H14 121.4 . .
C14 C15 C10 121.3(5) . .
C14 C15 N2A 132.6(5) . .
C10 C15 N2A 106.1(4) . .
N1 C16 C17 110.5(4) . .
N1 C16 C18 111.8(4) . .
C17 C16 C18 114.9(4) . .
N1 C16 H16 106.3 . .
C17 C16 H16 106.3 . .
C18 C16 H16 106.3 . .
C16 C17 H17A 109.5 . .
C16 C17 H17B 109.5 . .
H17A C17 H17B 109.5 . .
C16 C17 H17C 109.5 . .
H17A C17 H17C 109.5 . .
H17B C17 H17C 109.5 . .
C16 C18 H18A 109.5 . .
C16 C18 H18B 109.5 . .
H18A C18 H18B 109.5 . .
C16 C18 H18C 109.5 . .
H18A C18 H18C 109.5 . .
H18B C18 H18C 109.5 . .
C9 N2A C15 111.1(4) . .
C9 N2A C19A 114.2(9) . .
C15 N2A C19A 134.1(9) . .
C20A C19A C21A 136.7(13) . .
C20A C19A N2A 117.8(13) . .
C21A C19A N2A 105.5(10) . .
C20A C19A H19A 90.5 . .
C21A C19A H19A 90.5 . .
N2A C19A H19A 90.5 . .
C19A C20A H20A 109.5 . .
C19A C20A H20B 109.5 . .
H20A C20A H20B 109.5 . .
C19A C20A H20C 109.5 . .
H20A C20A H20C 109.5 . .
H20B C20A H20C 109.5 . .
C19A C21A H21A 109.5 . .
C19A C21A H21B 109.5 . .
H21A C21A H21B 109.5 . .
C19A C21A H21C 109.5 . .
H21A C21A H21C 109.5 . .
H21B C21A H21C 109.5 . .
C20B C19B H19B 98.9 . .
C19B C20B H20D 109.5 . .
C19B C20B H20E 109.5 . .
H20D C20B H20E 109.5 . .
C19B C20B H20F 109.5 . .
H20D C20B H20F 109.5 . .
H20E C20B H20F 109.5 . .
S3 Ag3 S4 169.84(4) . 2_686
S3 Ag3 Ag4 136.47(3) . 2_686
S4 Ag3 Ag4 51.76(3) 2_686 2_686
C30 Ag4 S3 128.95(11) . .
C30 Ag4 S4 129.12(11) . .
S3 Ag4 S4 101.87(4) . .
C30 Ag4 Ag3 115.87(11) . 2_686
S3 Ag4 Ag3 94.65(3) . 2_686
S4 Ag4 Ag3 48.36(3) . 2_686
C22 S3 Ag3 102.73(14) . .
C22 S3 Ag4 107.21(14) . .
Ag3 S3 Ag4 89.15(4) . .
C23 C22 C25 110.7(4) . .
C23 C22 C24 109.8(4) . .
C25 C22 C24 109.5(4) . .
C23 C22 S3 111.2(3) . .
C25 C22 S3 107.7(3) . .
C24 C22 S3 107.8(3) . .
C22 C23 H23A 109.5 . .
C22 C23 H23B 109.5 . .
H23A C23 H23B 109.5 . .
C22 C23 H23C 109.5 . .
H23A C23 H23C 109.5 . .
H23B C23 H23C 109.5 . .
C22 C24 H24A 109.5 . .
C22 C24 H24B 109.5 . .
H24A C24 H24B 109.5 . .
C22 C24 H24C 109.5 . .
H24A C24 H24C 109.5 . .
H24B C24 H24C 109.5 . .
C22 C25 H25A 109.5 . .
C22 C25 H25B 109.5 . .
H25A C25 H25B 109.5 . .
C22 C25 H25C 109.5 . .
H25A C25 H25C 109.5 . .
H25B C25 H25C 109.5 . .
C26 S4 Ag3 103.00(14) . 2_686
C26 S4 Ag4 110.30(14) . .
Ag3 S4 Ag4 79.88(3) 2_686 .
C28 C26 C29 111.2(4) . .
C28 C26 C27 108.1(4) . .
C29 C26 C27 107.1(4) . .
C28 C26 S4 109.9(3) . .
C29 C26 S4 108.5(3) . .
C27 C26 S4 112.1(3) . .
C26 C27 H27A 109.5 . .
C26 C27 H27B 109.5 . .
H27A C27 H27B 109.5 . .
C26 C27 H27C 109.5 . .
H27A C27 H27C 109.5 . .
H27B C27 H27C 109.5 . .
C26 C28 H28A 109.5 . .
C26 C28 H28B 109.5 . .
H28A C28 H28B 109.5 . .
C26 C28 H28C 109.5 . .
H28A C28 H28C 109.5 . .
H28B C28 H28C 109.5 . .
C26 C29 H29A 109.5 . .
C26 C29 H29B 109.5 . .
H29A C29 H29B 109.5 . .
C26 C29 H29C 109.5 . .
H29A C29 H29C 109.5 . .
H29B C29 H29C 109.5 . .
N4 C30 N3 105.5(4) . .
N4 C30 Ag4 130.9(3) . .
N3 C30 Ag4 123.6(3) . .
C30 N3 C31 111.2(3) . .
C30 N3 C37 122.1(4) . .
C31 N3 C37 126.6(3) . .
C32 C31 C36 120.6(4) . .
C32 C31 N3 133.4(4) . .
C36 C31 N3 106.0(3) . .
C33 C32 C31 117.8(4) . .
C33 C32 H32 121.1 . .
C31 C32 H32 121.1 . .
C32 C33 C34 121.3(4) . .
C32 C33 H33 119.4 . .
C34 C33 H33 119.4 . .
C35 C34 C33 121.4(4) . .
C35 C34 H34 119.3 . .
C33 C34 H34 119.3 . .
C34 C35 C36 117.2(4) . .
C34 C35 H35 121.4 . .
C36 C35 H35 121.4 . .
C35 C36 C31 121.7(4) . .
C35 C36 N4 132.8(4) . .
C31 C36 N4 105.5(3) . .
C30 N4 C36 111.9(3) . .
C30 N4 C40 122.3(4) . .
C36 N4 C40 125.8(4) . .
N3 C37 C39 111.3(3) . .
N3 C37 C38 110.9(3) . .
C39 C37 C38 114.5(4) . .
N3 C37 H37 106.5 . .
C39 C37 H37 106.5 . .
C38 C37 H37 106.5 . .
C37 C38 H38A 109.5 . .
C37 C38 H38B 109.5 . .
H38A C38 H38B 109.5 . .
C37 C38 H38C 109.5 . .
H38A C38 H38C 109.5 . .
H38B C38 H38C 109.5 . .
C37 C39 H39A 109.5 . .
C37 C39 H39B 109.5 . .
H39A C39 H39B 109.5 . .
C37 C39 H39C 109.5 . .
H39A C39 H39C 109.5 . .
H39B C39 H39C 109.5 . .
C41 C40 N4 110.3(4) . .
C41 C40 C42 119.2(5) . .
N4 C40 C42 109.8(4) . .
C41 C40 H40 105.5 . .
N4 C40 H40 105.5 . .
C42 C40 H40 105.5 . .
C40 C41 H41A 109.5 . .
C40 C41 H41B 109.5 . .
H41A C41 H41B 109.5 . .
C40 C41 H41C 109.5 . .
H41A C41 H41C 109.5 . .
H41B C41 H41C 109.5 . .
C40 C42 H42A 109.5 . .
C40 C42 H42B 109.5 . .
H42A C42 H42B 109.5 . .
C40 C42 H42C 109.5 . .
H42A C42 H42C 109.5 . .
H42B C42 H42C 109.5 . .
C7S C1S C6S 133.4(15) . .
C7S C1S C2S 111.3(14) . .
C6S C1S C2S 115.2(6) . .
C3S C2S C1S 113.1(7) . .
C3S C2S H2S 123.4 . .
C1S C2S H2S 123.4 . .
C4S C3S C2S 120.7(7) . .
C4S C3S H3S 119.7 . .
C2S C3S H3S 119.7 . .
C5S C4S C3S 125.6(8) . .
C5S C4S H4S 117.2 . .
C3S C4S H4S 117.2 . .
C6S C5S C4S 117.6(9) . .
C6S C5S H5S 121.2 . .
C4S C5S H5S 121.2 . .
C5S C6S C1S 127.8(9) . .
C5S C6S H6S 116.1 . .
C1S C6S H6S 116.1 . .
C1S C7S H7S1 109.5 . .
C1S C7S H7S2 109.5 . .
H7S1 C7S H7S2 109.5 . .
C1S C7S H7S3 109.5 . .
H7S1 C7S H7S3 109.5 . .
H7S2 C7S H7S3 109.5 . .

loop_
_geom_bond_atom_site_label_1
_geom_bond_atom_site_label_2
_geom_bond_distance
_geom_bond_site_symmetry_2
Ag1 C9 2.129(5) .
Ag1 S1A 2.513(7) .
Ag1 S2 2.5218(16) .
Ag1 S1 2.5361(16) .
Ag1 Ag2 3.0322(12) 2_675
Ag2 S1 2.3661(16) .
Ag2 S2 2.3987(15) 2_675
Ag2 Ag1 3.0322(12) 2_675
Ag2 Ag2 3.2230(14) 2_675
Ag2A S2 2.312(2) 2_675
Ag2A S1A 2.361(7) .
S1 C1 1.802(6) .
S1A C1 1.711(7) .
C1 C3 1.499(8) .
C1 C2 1.522(7) .
C1 C4 1.604(8) .
C1 C4A 1.84(2) .
C2 H2A 0.9800 .
C2 H2B 0.9800 .
C2 H2C 0.9800 .
C3 H3A 0.9800 .
C3 H3B 0.9800 .
C3 H3C 0.9800 .
C4 H4A 0.9800 .
C4 H4B 0.9800 .
C4 H4C 0.9800 .
C4A H4A1 0.9800 .
C4A H4A2 0.9800 .
C4A H4A3 0.9800 .
S2 C5 1.830(6) .
S2 Ag2A 2.312(2) 2_675
S2 Ag2 2.3988(15) 2_675
C5 C7 1.445(10) .
C5 C8 1.485(11) .
C5 C6 1.496(11) .
C6 H6A 0.9800 .
C6 H6B 0.9800 .
C6 H6C 0.9800 .
C7 H7A 0.9800 .
C7 H7B 0.9800 .
C7 H7C 0.9800 .
C8 H8A 0.9800 .
C8 H8B 0.9800 .
C8 H8C 0.9800 .
C9 N1 1.363(5) .
C9 N2A 1.366(6) .
N1 C10 1.394(6) .
N1 C16 1.475(6) .
C10 C11 1.390(7) .
C10 C15 1.392(6) .
C11 C12 1.375(7) .
C11 H11 0.9500 .
C12 C13 1.398(9) .
C12 H12 0.9500 .
C13 C14 1.369(9) .
C13 H13 0.9500 .
C14 C15 1.385(7) .
C14 H14 0.9500 .
C15 N2A 1.394(7) .
C16 C17 1.515(7) .
C16 C18 1.517(7) .
C16 H16 1.0000 .
C17 H17A 0.9800 .
C17 H17B 0.9800 .
C17 H17C 0.9800 .
C18 H18A 0.9800 .
C18 H18B 0.9800 .
C18 H18C 0.9800 .
N2A C19A 1.551(14) .
C19A C20A 1.22(2) .
C19A C21A 1.503(16) .
C19A H19A 1.0000 .
C20A H20A 0.9800 .
C20A H20B 0.9800 .
C20A H20C 0.9800 .
C21A H21A 0.9800 .
C21A H21B 0.9800 .
C21A H21C 0.9800 .
C19B C20B 1.35(2) .
C19B H19B 1.0000 .
C20B H20D 0.9800 .
C20B H20E 0.9800 .
C20B H20F 0.9800 .
Ag3 S3 2.3726(14) .
Ag3 S4 2.3798(13) 2_686
Ag3 Ag4 3.1349(9) 2_686
Ag4 C30 2.148(4) .
Ag4 S3 2.4991(14) .
Ag4 S4 2.5010(13) .
Ag4 Ag3 3.1349(9) 2_686
S3 C22 1.865(4) .
C22 C23 1.514(6) .
C22 C25 1.519(6) .
C22 C24 1.521(6) .
C23 H23A 0.9800 .
C23 H23B 0.9800 .
C23 H23C 0.9800 .
C24 H24A 0.9800 .
C24 H24B 0.9800 .
C24 H24C 0.9800 .
C25 H25A 0.9800 .
C25 H25B 0.9800 .
C25 H25C 0.9800 .
S4 C26 1.860(5) .
S4 Ag3 2.3798(14) 2_686
C26 C28 1.501(6) .
C26 C29 1.521(7) .
C26 C27 1.535(7) .
C27 H27A 0.9800 .
C27 H27B 0.9800 .
C27 H27C 0.9800 .
C28 H28A 0.9800 .
C28 H28B 0.9800 .
C28 H28C 0.9800 .
C29 H29A 0.9800 .
C29 H29B 0.9800 .
C29 H29C 0.9800 .
C30 N4 1.350(5) .
C30 N3 1.353(5) .
N3 C31 1.404(5) .
N3 C37 1.473(5) .
C31 C32 1.379(6) .
C31 C36 1.393(5) .
C32 C33 1.378(6) .
C32 H32 0.9500 .
C33 C34 1.395(6) .
C33 H33 0.9500 .
C34 C35 1.368(6) .
C34 H34 0.9500 .
C35 C36 1.387(6) .
C35 H35 0.9500 .
C36 N4 1.398(5) .
N4 C40 1.480(5) .
C37 C39 1.495(6) .
C37 C38 1.514(6) .
C37 H37 1.0000 .
C38 H38A 0.9800 .
C38 H38B 0.9800 .
C38 H38C 0.9800 .
C39 H39A 0.9800 .
C39 H39B 0.9800 .
C39 H39C 0.9800 .
C40 C41 1.468(7) .
C40 C42 1.529(7) .
C40 H40 1.0000 .
C41 H41A 0.9800 .
C41 H41B 0.9800 .
C41 H41C 0.9800 .
C42 H42A 0.9800 .
C42 H42B 0.9800 .
C42 H42C 0.9800 .
C1S C7S 1.294(16) .
C1S C6S 1.353(13) .
C1S C2S 1.564(14) .
C2S C3S 1.346(9) .
C2S H2S 0.9500 .
C3S C4S 1.343(7) .
C3S H3S 0.9500 .
C4S C5S 1.323(9) .
C4S H4S 0.9500 .
C5S C6S 1.215(11) .
C5S H5S 0.9500 .
C6S H6S 0.9500 .
C7S H7S1 0.9800 .
C7S H7S2 0.9800 .
C7S H7S3 0.9800 .

loop_
_geom_torsion_atom_site_label_1
_geom_torsion_atom_site_label_2
_geom_torsion_atom_site_label_3
_geom_torsion_atom_site_label_4
_geom_torsion
_geom_torsion_site_symmetry_1
Ag2A S1A C1 C3 -37.0(8) .
Ag1 S1A C1 C3 -140.4(6) .
Ag2A S1A C1 C2 164.5(4) .
Ag1 S1A C1 C2 61.1(6) .
Ag2A S1A C1 C4 -99.1(5) .
Ag1 S1A C1 C4 157.5(6) .
Ag2A S1A C1 S1 63.8(3) .
Ag1 S1A C1 S1 -39.6(3) .
Ag2A S1A C1 C4A 57.6(10) .
Ag1 S1A C1 C4A -45.8(10) .
Ag2 S1 C1 C3 71.3(4) .
Ag1 S1 C1 C3 166.6(4) .
Ag2 S1 C1 C2 -164.7(3) .
Ag1 S1 C1 C2 -69.5(4) .
Ag2 S1 C1 C4 -44.7(4) .
Ag1 S1 C1 C4 50.5(4) .
Ag2 S1 C1 S1A -57.5(3) .
Ag1 S1 C1 S1A 37.7(3) .
Ag2 S1 C1 C4A 112.1(15) .
Ag1 S1 C1 C4A -152.7(15) .
Ag2A S2 C5 C7 -174.0(7) 2_675
Ag2 S2 C5 C7 163.3(7) 2_675
Ag1 S2 C5 C7 82.3(8) .
Ag2A S2 C5 C8 -46.3(8) 2_675
Ag2 S2 C5 C8 -69.0(8) 2_675
Ag1 S2 C5 C8 -149.9(8) .
Ag2A S2 C5 C6 67.3(5) 2_675
Ag2 S2 C5 C6 44.6(6) 2_675
Ag1 S2 C5 C6 -36.3(6) .
N2A C9 N1 C10 -1.4(5) .
Ag1 C9 N1 C10 176.2(3) .
N2A C9 N1 C16 -179.7(4) .
Ag1 C9 N1 C16 -2.1(6) .
C9 N1 C10 C11 -176.4(5) .
C16 N1 C10 C11 1.8(8) .
C9 N1 C10 C15 0.9(5) .
C16 N1 C10 C15 179.1(4) .
C15 C10 C11 C12 1.6(7) .
N1 C10 C11 C12 178.6(5) .
C10 C11 C12 C13 -1.5(7) .
C11 C12 C13 C14 1.1(8) .
C12 C13 C14 C15 -0.7(8) .
C13 C14 C15 C10 0.8(7) .
C13 C14 C15 N2A -177.9(5) .
C11 C10 C15 C14 -1.3(7) .
N1 C10 C15 C14 -179.0(4) .
C11 C10 C15 N2A 177.7(4) .
N1 C10 C15 N2A 0.0(5) .
C9 N1 C16 C17 106.5(5) .
C10 N1 C16 C17 -71.5(6) .
C9 N1 C16 C18 -124.1(5) .
C10 N1 C16 C18 57.9(6) .
N1 C9 N2A C15 1.4(5) .
Ag1 C9 N2A C15 -176.0(3) .
N1 C9 N2A C19A 173.9(7) .
Ag1 C9 N2A C19A -3.5(8) .
C14 C15 N2A C9 177.9(5) .
C10 C15 N2A C9 -0.9(5) .
C14 C15 N2A C19A 7.5(11) .
C10 C15 N2A C19A -171.4(9) .
C9 N2A C19A C20A 78.1(15) .
C15 N2A C19A C20A -111.7(14) .
C9 N2A C19A C21A -103.5(12) .
C15 N2A C19A C21A 66.8(15) .
Ag3 S3 C22 C23 -37.5(3) .
Ag4 S3 C22 C23 55.6(3) .
Ag3 S3 C22 C25 84.0(3) .
Ag4 S3 C22 C25 177.0(3) .
Ag3 S3 C22 C24 -158.0(3) .
Ag4 S3 C22 C24 -64.9(3) .
Ag3 S4 C26 C28 -66.8(4) 2_686
Ag4 S4 C26 C28 -150.6(3) .
Ag3 S4 C26 C29 171.5(3) 2_686
Ag4 S4 C26 C29 87.6(4) .
Ag3 S4 C26 C27 53.4(4) 2_686
Ag4 S4 C26 C27 -30.5(4) .
N4 C30 N3 C31 0.1(4) .
Ag4 C30 N3 C31 -179.1(3) .
N4 C30 N3 C37 177.6(3) .
Ag4 C30 N3 C37 -1.6(5) .
C30 N3 C31 C32 -179.2(4) .
C37 N3 C31 C32 3.5(7) .
C30 N3 C31 C36 0.1(4) .
C37 N3 C31 C36 -177.3(3) .
C36 C31 C32 C33 -0.3(6) .
N3 C31 C32 C33 178.8(4) .
C31 C32 C33 C34 0.8(6) .
C32 C33 C34 C35 -0.4(7) .
C33 C34 C35 C36 -0.4(7) .
C34 C35 C36 C31 0.9(6) .
C34 C35 C36 N4 -178.7(4) .
C32 C31 C36 C35 -0.6(6) .
N3 C31 C36 C35 -179.9(4) .
C32 C31 C36 N4 179.1(4) .
N3 C31 C36 N4 -0.2(4) .
N3 C30 N4 C36 -0.3(4) .
Ag4 C30 N4 C36 178.9(3) .
N3 C30 N4 C40 -179.6(3) .
Ag4 C30 N4 C40 -0.4(6) .
C35 C36 N4 C30 180.0(4) .
C31 C36 N4 C30 0.3(4) .
C35 C36 N4 C40 -0.7(7) .
C31 C36 N4 C40 179.6(4) .
C30 N3 C37 C39 118.2(4) .
C31 N3 C37 C39 -64.7(5) .
C30 N3 C37 C38 -113.0(4) .
C31 N3 C37 C38 64.0(5) .
C30 N4 C40 C41 111.1(5) .
C36 N4 C40 C41 -68.1(6) .
C30 N4 C40 C42 -115.5(5) .
C36 N4 C40 C42 65.2(6) .
C7S C1S C2S C3S 178.9(7) .
C6S C1S C2S C3S 0.8(7) .
C1S C2S C3S C4S -0.2(7) .
C2S C3S C4S C5S 0.0(9) .
C3S C4S C5S C6S -0.4(10) .
C4S C5S C6S C1S 1.1(11) .
C7S C1S C6S C5S -179.0(9) .
C2S C1S C6S C5S -1.3(10) .
